data_2229279
loop_
_publ_author_name
'Hu, Jing-Han'
'Luo, Zhong-Yi'
'Ding, Chen-Fei'
'Song, Xiao-Li'

_publ_section_title
;
 <i>N</i>-(3-Chloro-4-ethoxybenzoyl)-<i>N</i>'-(2-methoxyphenyl)thiourea
;
_journal_coeditor_code XU5125
_journal_issue 2
_journal_name_full 'Acta Crystallographica Section E'
_journal_page_first o376
_journal_paper_doi 10.1107/S1600536810054644
_journal_volume 67
_journal_year 2011
_chemical_formula_iupac 'C17 H17 Cl N2 O3 S'
_chemical_formula_moiety 'C17 H17 Cl N2 O3 S'
_chemical_formula_sum 'C17 H17 Cl N2 O3 S'
_chemical_formula_weight 364.84
_chemical_name_systematic
;
<i>N</i>-(3-Chloro-4-ethoxybenzoyl)-<i>N</i>'-(2-methoxyphenyl)thiourea
;
_space_group_IT_number 2
_symmetry_cell_setting triclinic
_symmetry_space_group_name_Hall '-P 1'
_symmetry_space_group_name_H-M 'P -1'
_atom_sites_solution_hydrogens geom
_atom_sites_solution_primary direct
_atom_sites_solution_secondary difmap
_audit_creation_method SHELXL-97
_cell_angle_alpha 76.365(7)
_cell_angle_beta 89.384(5)
_cell_angle_gamma 62.647(4)
_cell_formula_units_Z 2
_cell_length_a 7.8238(8)
_cell_length_b 8.4791(11)
_cell_length_c 14.9867(13)
_cell_measurement_reflns_used 2087
_cell_measurement_temperature 296(2)
_cell_measurement_theta_max 29.26
_cell_measurement_theta_min 2.79
_cell_volume 852.65(17)
_computing_cell_refinement 'SAINT (Bruker, 2007)'
_computing_data_collection 'APEX2 (Bruker, 2007)'
_computing_data_reduction 'SAINT (Bruker, 2007)'
_computing_molecular_graphics 'SHELXTL (Sheldrick, 2008)'
_computing_publication_material 'SHELXTL (Sheldrick, 2008)'
_computing_structure_refinement 'SHELXTL (Sheldrick, 2008)'
_computing_structure_solution 'SHELXTL (Sheldrick, 2008)'
_diffrn_ambient_temperature 296(2)
_diffrn_measured_fraction_theta_full 0.985
_diffrn_measured_fraction_theta_max 0.985
_diffrn_measurement_device_type 'Bruker APEXII CCD'
_diffrn_measurement_method '\f and \w'
_diffrn_radiation_monochromator graphite
_diffrn_radiation_source 'fine-focus sealed tube'
_diffrn_radiation_type MoK\a
_diffrn_radiation_wavelength 0.71073
_diffrn_reflns_av_R_equivalents 0.0123
_diffrn_reflns_av_sigmaI/netI 0.0233
_diffrn_reflns_limit_h_max 9
_diffrn_reflns_limit_h_min -9
_diffrn_reflns_limit_k_max 9
_diffrn_reflns_limit_k_min -10
_diffrn_reflns_limit_l_max 17
_diffrn_reflns_limit_l_min -18
_diffrn_reflns_number 4903
_diffrn_reflns_theta_full 26.00
_diffrn_reflns_theta_max 26.00
_diffrn_reflns_theta_min 1.41
_exptl_absorpt_coefficient_mu 0.364
_exptl_absorpt_correction_T_max 0.9081
_exptl_absorpt_correction_T_min 0.8740
_exptl_absorpt_correction_type multi-scan
_exptl_absorpt_process_details '(SADABS; Bruker, 2001)'
_exptl_crystal_colour yellow
_exptl_crystal_density_diffrn 1.421
_exptl_crystal_density_method 'not measured'
_exptl_crystal_description block
_exptl_crystal_F_000 380
_exptl_crystal_size_max 0.38
_exptl_crystal_size_mid 0.35
_exptl_crystal_size_min 0.27
_refine_diff_density_max 0.329
_refine_diff_density_min -0.853
_refine_ls_extinction_method none
_refine_ls_goodness_of_fit_ref 1.064
_refine_ls_hydrogen_treatment constr
_refine_ls_matrix_type full
_refine_ls_number_parameters 219
_refine_ls_number_reflns 3314
_refine_ls_number_restraints 0
_refine_ls_restrained_S_all 1.064
_refine_ls_R_factor_all 0.0725
_refine_ls_R_factor_gt 0.0608
_refine_ls_shift/su_max 0.000
_refine_ls_shift/su_mean 0.000
_refine_ls_structure_factor_coef Fsqd
_refine_ls_weighting_details 'calc w=1/[\s^2^(Fo^2^)+(0.1281P)^2^+0.5121P] where P=(Fo^2^+2Fc^2^)/3'
_refine_ls_weighting_scheme calc
_refine_ls_wR_factor_gt 0.1993
_refine_ls_wR_factor_ref 0.2159
_reflns_number_gt 2679
_reflns_number_total 3314
_reflns_threshold_expression I>2sigma(I)
_cod_data_source_file xu5125.cif
_cod_data_source_block I
_cod_original_cell_volume 852.65(16)
_cod_database_code 2229279
_cod_database_fobs_code 2229279

loop_
_symmetry_equiv_pos_as_xyz
'x, y, z'
'-x, -y, -z'

loop_
_atom_site_type_symbol
_atom_site_label
_atom_site_fract_x
_atom_site_fract_y
_atom_site_fract_z
_atom_site_U_iso_or_equiv
_atom_site_adp_type
_atom_site_calc_flag
_atom_site_refinement_flags
_atom_site_occupancy
_atom_site_disorder_assembly
_atom_site_disorder_group
C C1 0.7479(5) 0.3322(4) 0.6563(2) 0.0500(7) Uani d . 1 . .
C C2 0.9023(5) 0.1588(4) 0.6605(2) 0.0484(7) Uani d . 1 . .
C C3 1.0005(5) 0.1342(4) 0.5825(2) 0.0535(7) Uani d . 1 . .
H H3 1.1037 0.0201 0.5832 0.064 Uiso calc R 1 . .
C C4 0.9454(5) 0.2778(4) 0.5048(2) 0.0507(7) Uani d . 1 . .
H H4 1.0123 0.2591 0.4534 0.061 Uiso calc R 1 . .
C C5 0.7916(4) 0.4512(4) 0.50087(19) 0.0455(7) Uani d . 1 . .
C C6 0.6918(4) 0.4750(4) 0.5784(2) 0.0467(7) Uani d . 1 . .
H H6 0.5868 0.5883 0.5772 0.056 Uiso calc R 1 . .
C C7 1.0853(5) -0.1587(4) 0.7415(2) 0.0600(8) Uani d . 1 . .
H H7A 1.2106 -0.1668 0.7289 0.072 Uiso calc R 1 . .
H H7B 1.0421 -0.1991 0.6950 0.072 Uiso calc R 1 . .
C C8 1.0993(6) -0.2751(5) 0.8357(3) 0.0758(11) Uani d . 1 . .
H H8A 1.1418 -0.2333 0.8809 0.114 Uiso calc R 1 . .
H H8B 1.1905 -0.4008 0.8396 0.114 Uiso calc R 1 . .
H H8C 0.9745 -0.2659 0.8472 0.114 Uiso calc R 1 . .
C C9 0.7458(4) 0.5941(4) 0.4133(2) 0.0488(7) Uani d . 1 . .
C C10 0.5447(4) 0.9307(4) 0.34023(19) 0.0435(6) Uani d . 1 . .
C C11 0.5829(4) 1.0267(4) 0.17305(19) 0.0438(6) Uani d . 1 . .
C C12 0.7042(4) 0.9479(4) 0.1091(2) 0.0465(7) Uani d . 1 . .
C C13 0.6871(5) 1.0502(4) 0.0204(2) 0.0557(8) Uani d . 1 . .
H H13 0.7675 0.9962 -0.0217 0.067 Uiso calc R 1 . .
C C14 0.5509(5) 1.2321(5) -0.0058(2) 0.0607(8) Uani d . 1 . .
H H14 0.5390 1.3018 -0.0657 0.073 Uiso calc R 1 . .
C C15 0.4325(5) 1.3110(4) 0.0562(2) 0.0624(9) Uani d . 1 . .
H H15 0.3413 1.4346 0.0379 0.075 Uiso calc R 1 . .
C C16 0.4464(5) 1.2103(4) 0.1452(2) 0.0552(8) Uani d . 1 . .
H H16 0.3641 1.2656 0.1863 0.066 Uiso calc R 1 . .
C C23 0.9845(6) 0.6837(5) 0.0906(3) 0.0777(12) Uani d . 1 . .
H H23A 0.9323 0.6801 0.0339 0.117 Uiso calc R 1 . .
H H23B 1.0716 0.5608 0.1254 0.117 Uiso calc R 1 . .
H H23C 1.0533 0.7541 0.0770 0.117 Uiso calc R 1 . .
Cl Cl1 0.6221(2) 0.36762(17) 0.75042(8) 0.0918(4) Uani d . 1 . .
N N1 0.6147(4) 0.7725(3) 0.41304(16) 0.0461(6) Uani d . 1 . .
H H1 0.5705 0.7877 0.4648 0.055 Uiso calc R 1 . .
N N2 0.6167(4) 0.9049(3) 0.26084(16) 0.0480(6) Uani d . 1 . .
H H2 0.6994 0.7928 0.2638 0.058 Uiso calc R 1 . .
O O1 0.9466(4) 0.0284(3) 0.74006(15) 0.0597(6) Uani d . 1 . .
O O2 0.8217(4) 0.5561(3) 0.34440(15) 0.0700(7) Uani d . 1 . .
O O3 0.8333(4) 0.7658(3) 0.14238(16) 0.0636(7) Uani d . 1 . .
S S1 0.38700(13) 1.12797(11) 0.36170(5) 0.0603(3) Uani d . 1 . .

loop_
_atom_site_aniso_label
_atom_site_aniso_U_11
_atom_site_aniso_U_22
_atom_site_aniso_U_33
_atom_site_aniso_U_12
_atom_site_aniso_U_13
_atom_site_aniso_U_23
C1 0.0574(17) 0.0502(16) 0.0453(16) -0.0268(14) 0.0093(13) -0.0143(13)
C2 0.0594(18) 0.0439(15) 0.0419(15) -0.0256(14) -0.0015(12) -0.0080(12)
C3 0.0589(18) 0.0428(15) 0.0447(16) -0.0135(13) 0.0026(13) -0.0086(13)
C4 0.0574(17) 0.0429(15) 0.0420(15) -0.0150(13) 0.0073(12) -0.0120(12)
C5 0.0512(16) 0.0412(14) 0.0407(15) -0.0183(13) 0.0019(12) -0.0115(12)
C6 0.0514(16) 0.0394(14) 0.0470(16) -0.0188(13) 0.0064(12) -0.0128(12)
C7 0.067(2) 0.0490(17) 0.0524(18) -0.0226(16) -0.0052(15) -0.0028(14)
C8 0.087(3) 0.062(2) 0.067(2) -0.037(2) -0.006(2) 0.0087(18)
C9 0.0557(17) 0.0391(14) 0.0419(15) -0.0151(13) 0.0026(12) -0.0086(12)
C10 0.0443(15) 0.0400(14) 0.0414(14) -0.0151(12) 0.0039(11) -0.0124(11)
C11 0.0467(15) 0.0392(14) 0.0383(14) -0.0154(12) 0.0033(11) -0.0080(11)
C12 0.0498(16) 0.0395(14) 0.0442(15) -0.0168(12) 0.0060(12) -0.0091(12)
C13 0.0631(19) 0.0518(17) 0.0456(16) -0.0220(15) 0.0154(14) -0.0119(13)
C14 0.068(2) 0.0560(19) 0.0449(17) -0.0253(16) 0.0057(14) 0.0015(14)
C15 0.0605(19) 0.0432(16) 0.0551(18) -0.0080(14) 0.0061(15) 0.0023(14)
C16 0.0524(17) 0.0445(16) 0.0475(16) -0.0079(13) 0.0095(13) -0.0066(13)
C23 0.069(2) 0.053(2) 0.090(3) -0.0121(17) 0.032(2) -0.0168(19)
Cl1 0.1143(9) 0.0876(8) 0.0697(7) -0.0445(7) 0.0403(6) -0.0216(5)
N1 0.0549(14) 0.0374(12) 0.0348(11) -0.0131(10) 0.0070(10) -0.0083(9)
N2 0.0556(14) 0.0361(12) 0.0380(12) -0.0101(10) 0.0073(10) -0.0092(10)
O1 0.0798(16) 0.0468(12) 0.0420(11) -0.0253(11) 0.0027(10) -0.0027(9)
O2 0.0962(18) 0.0416(11) 0.0400(12) -0.0062(12) 0.0159(11) -0.0103(9)
O3 0.0711(15) 0.0417(11) 0.0552(13) -0.0089(10) 0.0227(11) -0.0106(10)
S1 0.0673(6) 0.0436(5) 0.0466(5) -0.0055(4) 0.0105(4) -0.0144(3)

loop_
_atom_type_symbol
_atom_type_description
_atom_type_scat_dispersion_real
_atom_type_scat_dispersion_imag
_atom_type_scat_source
C C 0.0033 0.0016 'International Tables Vol C Tables 4.2.6.8 and 6.1.1.4'
H H 0.0000 0.0000 'International Tables Vol C Tables 4.2.6.8 and 6.1.1.4'
N N 0.0061 0.0033 'International Tables Vol C Tables 4.2.6.8 and 6.1.1.4'
O O 0.0106 0.0060 'International Tables Vol C Tables 4.2.6.8 and 6.1.1.4'
S S 0.1246 0.1234 'International Tables Vol C Tables 4.2.6.8 and 6.1.1.4'
Cl Cl 0.1484 0.1585 'International Tables Vol C Tables 4.2.6.8 and 6.1.1.4'

loop_
_geom_angle_atom_site_label_1
_geom_angle_atom_site_label_2
_geom_angle_atom_site_label_3
_geom_angle_site_symmetry_1
_geom_angle_site_symmetry_3
_geom_angle
_geom_angle_publ_flag
C6 C1 C2 . . 121.7(3) ?
C6 C1 Cl1 . . 118.8(2) ?
C2 C1 Cl1 . . 119.4(2) ?
O1 C2 C3 . . 124.8(3) ?
O1 C2 C1 . . 117.2(3) ?
C3 C2 C1 . . 118.0(3) ?
C4 C3 C2 . . 120.2(3) ?
C4 C3 H3 . . 119.9 ?
C2 C3 H3 . . 119.9 ?
C3 C4 C5 . . 121.7(3) ?
C3 C4 H4 . . 119.1 ?
C5 C4 H4 . . 119.1 ?
C6 C5 C4 . . 118.0(3) ?
C6 C5 C9 . . 125.4(3) ?
C4 C5 C9 . . 116.6(3) ?
C1 C6 C5 . . 120.3(3) ?
C1 C6 H6 . . 119.9 ?
C5 C6 H6 . . 119.9 ?
O1 C7 C8 . . 106.8(3) ?
O1 C7 H7A . . 110.4 ?
C8 C7 H7A . . 110.4 ?
O1 C7 H7B . . 110.4 ?
C8 C7 H7B . . 110.4 ?
H7A C7 H7B . . 108.6 ?
C7 C8 H8A . . 109.5 ?
C7 C8 H8B . . 109.5 ?
H8A C8 H8B . . 109.5 ?
C7 C8 H8C . . 109.5 ?
H8A C8 H8C . . 109.5 ?
H8B C8 H8C . . 109.5 ?
O2 C9 N1 . . 121.6(3) ?
O2 C9 C5 . . 121.3(3) ?
N1 C9 C5 . . 117.1(3) ?
N2 C10 N1 . . 114.8(2) ?
N2 C10 S1 . . 127.6(2) ?
N1 C10 S1 . . 117.5(2) ?
C16 C11 C12 . . 118.5(3) ?
C16 C11 N2 . . 127.1(3) ?
C12 C11 N2 . . 114.4(2) ?
O3 C12 C13 . . 124.7(3) ?
O3 C12 C11 . . 114.4(2) ?
C13 C12 C11 . . 120.9(3) ?
C14 C13 C12 . . 119.7(3) ?
C14 C13 H13 . . 120.2 ?
C12 C13 H13 . . 120.2 ?
C15 C14 C13 . . 120.0(3) ?
C15 C14 H14 . . 120.0 ?
C13 C14 H14 . . 120.0 ?
C14 C15 C16 . . 121.1(3) ?
C14 C15 H15 . . 119.4 ?
C16 C15 H15 . . 119.4 ?
C15 C16 C11 . . 119.8(3) ?
C15 C16 H16 . . 120.1 ?
C11 C16 H16 . . 120.1 ?
O3 C23 H23A . . 109.5 ?
O3 C23 H23B . . 109.5 ?
H23A C23 H23B . . 109.5 ?
O3 C23 H23C . . 109.5 ?
H23A C23 H23C . . 109.5 ?
H23B C23 H23C . . 109.5 ?
C9 N1 C10 . . 128.7(2) ?
C9 N1 H1 . . 115.6 ?
C10 N1 H1 . . 115.6 ?
C10 N2 C11 . . 132.1(2) ?
C10 N2 H2 . . 114.0 ?
C11 N2 H2 . . 114.0 ?
C2 O1 C7 . . 118.0(2) ?
C12 O3 C23 . . 118.7(3) ?

loop_
_geom_bond_atom_site_label_1
_geom_bond_atom_site_label_2
_geom_bond_site_symmetry_2
_geom_bond_distance
_geom_bond_publ_flag
C1 C6 . 1.371(4) ?
C1 C2 . 1.397(4) ?
C1 Cl1 . 1.716(3) ?
C2 O1 . 1.341(4) ?
C2 C3 . 1.396(4) ?
C3 C4 . 1.373(4) ?
C3 H3 . 0.9300 ?
C4 C5 . 1.395(4) ?
C4 H4 . 0.9300 ?
C5 C6 . 1.395(4) ?
C5 C9 . 1.477(4) ?
C6 H6 . 0.9300 ?
C7 O1 . 1.448(4) ?
C7 C8 . 1.492(5) ?
C7 H7A . 0.9700 ?
C7 H7B . 0.9700 ?
C8 H8A . 0.9600 ?
C8 H8B . 0.9600 ?
C8 H8C . 0.9600 ?
C9 O2 . 1.221(4) ?
C9 N1 . 1.383(4) ?
C10 N2 . 1.333(4) ?
C10 N1 . 1.392(4) ?
C10 S1 . 1.665(3) ?
C11 C16 . 1.384(4) ?
C11 C12 . 1.402(4) ?
C11 N2 . 1.408(4) ?
C12 O3 . 1.367(3) ?
C12 C13 . 1.375(4) ?
C13 C14 . 1.372(5) ?
C13 H13 . 0.9300 ?
C14 C15 . 1.369(5) ?
C14 H14 . 0.9300 ?
C15 C16 . 1.379(4) ?
C15 H15 . 0.9300 ?
C16 H16 . 0.9300 ?
C23 O3 . 1.402(4) ?
C23 H23A . 0.9600 ?
C23 H23B . 0.9600 ?
C23 H23C . 0.9600 ?
N1 H1 . 0.8600 ?
N2 H2 . 0.8600 ?

loop_
_geom_hbond_atom_site_label_D
_geom_hbond_atom_site_label_H
_geom_hbond_atom_site_label_A
_geom_hbond_site_symmetry_A
_geom_hbond_distance_DH
_geom_hbond_distance_HA
_geom_hbond_distance_DA
_geom_hbond_angle_DHA
N2 H2 O2 . 0.86 1.88 2.613(3) 143
C6 H6 S1 2_676 0.93 2.86 3.468(2) 124
C14 H14 Cl1 1_564 0.93 2.81 3.680(3) 156

loop_
_geom_torsion_atom_site_label_1
_geom_torsion_atom_site_label_2
_geom_torsion_atom_site_label_3
_geom_torsion_atom_site_label_4
_geom_torsion_site_symmetry_1
_geom_torsion_site_symmetry_2
_geom_torsion_site_symmetry_3
_geom_torsion_site_symmetry_4
_geom_torsion
_geom_torsion_publ_flag
C6 C1 C2 O1 . . . . 179.6(3) ?
Cl1 C1 C2 O1 . . . . -1.3(4) ?
C6 C1 C2 C3 . . . . 0.4(5) ?
Cl1 C1 C2 C3 . . . . 179.5(2) ?
O1 C2 C3 C4 . . . . -178.9(3) ?
C1 C2 C3 C4 . . . . 0.2(5) ?
C2 C3 C4 C5 . . . . 0.1(5) ?
C3 C4 C5 C6 . . . . -0.9(5) ?
C3 C4 C5 C9 . . . . -179.8(3) ?
C2 C1 C6 C5 . . . . -1.3(5) ?
Cl1 C1 C6 C5 . . . . 179.6(2) ?
C4 C5 C6 C1 . . . . 1.5(5) ?
C9 C5 C6 C1 . . . . -179.8(3) ?
C6 C5 C9 O2 . . . . -169.5(3) ?
C4 C5 C9 O2 . . . . 9.2(5) ?
C6 C5 C9 N1 . . . . 11.0(5) ?
C4 C5 C9 N1 . . . . -170.3(3) ?
C16 C11 C12 O3 . . . . -179.5(3) ?
N2 C11 C12 O3 . . . . 0.7(4) ?
C16 C11 C12 C13 . . . . -0.5(5) ?
N2 C11 C12 C13 . . . . 179.7(3) ?
O3 C12 C13 C14 . . . . 179.5(3) ?
C11 C12 C13 C14 . . . . 0.6(5) ?
C12 C13 C14 C15 . . . . -0.1(6) ?
C13 C14 C15 C16 . . . . -0.5(6) ?
C14 C15 C16 C11 . . . . 0.6(6) ?
C12 C11 C16 C15 . . . . -0.1(5) ?
N2 C11 C16 C15 . . . . 179.8(3) ?
O2 C9 N1 C10 . . . . 1.6(5) ?
C5 C9 N1 C10 . . . . -178.8(3) ?
N2 C10 N1 C9 . . . . -0.9(5) ?
S1 C10 N1 C9 . . . . -179.7(3) ?
N1 C10 N2 C11 . . . . 179.6(3) ?
S1 C10 N2 C11 . . . . -1.8(5) ?
C16 C11 N2 C10 . . . . -6.2(5) ?
C12 C11 N2 C10 . . . . 173.6(3) ?
C3 C2 O1 C7 . . . . -10.3(5) ?
C1 C2 O1 C7 . . . . 170.6(3) ?
C8 C7 O1 C2 . . . . -177.0(3) ?
C13 C12 O3 C23 . . . . 13.3(5) ?
C11 C12 O3 C23 . . . . -167.8(3) ?

loop_
_cod_related_entry_id
_cod_related_entry_database
_cod_related_entry_code
1 ChemSpider 3135807
